data_7035787
loop_
_publ_author_name
'Chernyshev, Alexander N.'
'Chernysheva, Maria V.'
'Hirva, Pipsa'
'Kukushkin, Vadim Yu'
'Haukka, Matti'

_publ_section_title
;
 Weak aurophilic interactions in a series of Au(iii) double salts.
;
_journal_issue 32
_journal_name_full 'Dalton transactions (Cambridge, England : 2003)'
_journal_page_first 14523
_journal_page_last 14531
_journal_paper_doi 10.1039/c4dt03167a
_journal_volume 44
_journal_year 2015
_chemical_formula_moiety 'Au Br4, C18 H13 N2'
_chemical_formula_sum 'C18 H13 Au Br4 N2'
_chemical_formula_weight 773.91
_chemical_name_systematic
;
 ?
;
_space_group_crystal_system triclinic
_space_group_IT_number 2
_space_group_name_Hall '-P 1'
_space_group_name_H-M_alt 'P -1'
_symmetry_space_group_name_Hall '-P 1'
_symmetry_space_group_name_H-M 'P -1'
_atom_sites_solution_hydrogens geom
_audit_creation_method SHELXL-2014
_audit_update_record
;
2014-10-14 deposited with the CCDC.
2015-07-14 downloaded from the CCDC.
;
_cell_angle_alpha 83.055(2)
_cell_angle_beta 84.5380(10)
_cell_angle_gamma 86.890(2)
_cell_formula_units_Z 2
_cell_length_a 7.9238(3)
_cell_length_b 8.3217(3)
_cell_length_c 15.1134(6)
_cell_measurement_reflns_used 6335
_cell_measurement_temperature 120(2)
_cell_measurement_theta_max 33.14
_cell_measurement_theta_min 1.00
_cell_volume 983.84(6)
_computing_cell_refinement 'Denzo/Scalepack (Otwinowski & Minor, 1997)'
_computing_data_collection 'Collect (Bruker AXS BV, 1997-2008)'
_computing_data_reduction 'Denzo/Scalepack (Otwinowski & Minor, 1997)'
_computing_molecular_graphics 'CrystaMaker (CrystalMaker Software ltd., 2011)'
_computing_publication_material 'SHELXL-2014 (Sheldrick, 2014)'
_computing_structure_refinement 'SHELXL-2014 (Sheldrick, 2014)'
_computing_structure_solution 'SUPERFLIP (Palatinus & Chapuis, 2007)'
_diffrn_ambient_temperature 120(2)
_diffrn_detector_area_resol_mean 16
_diffrn_measured_fraction_theta_full 0.971
_diffrn_measured_fraction_theta_max 0.976
_diffrn_measurement_device '\k-geometry diffractometer'
_diffrn_measurement_device_type 'Bruker KAPPA APEX II CCD'
_diffrn_measurement_method '\f scans and \w scans with \k offset'
_diffrn_radiation_monochromator 'horizontally mounted graphite crystal'
_diffrn_radiation_type MoK\a
_diffrn_radiation_wavelength 0.71073
_diffrn_reflns_av_R_equivalents 0.0247
_diffrn_reflns_av_unetI/netI 0.0293
_diffrn_reflns_laue_measured_fraction_full 0.971
_diffrn_reflns_laue_measured_fraction_max 0.976
_diffrn_reflns_limit_h_max 10
_diffrn_reflns_limit_h_min -8
_diffrn_reflns_limit_k_max 10
_diffrn_reflns_limit_k_min -10
_diffrn_reflns_limit_l_max 19
_diffrn_reflns_limit_l_min -19
_diffrn_reflns_number 12568
_diffrn_reflns_point_group_measured_fraction_full 0.971
_diffrn_reflns_point_group_measured_fraction_max 0.976
_diffrn_reflns_theta_full 25.242
_diffrn_reflns_theta_max 27.999
_diffrn_reflns_theta_min 3.028
_diffrn_source 'fine-focus sealed tube'
_exptl_absorpt_coefficient_mu 15.603
_exptl_absorpt_correction_T_max 0.4673
_exptl_absorpt_correction_T_min 0.1825
_exptl_absorpt_correction_type numerical
_exptl_absorpt_process_details
;
SADABS-2008/1 (Bruker, 2008)
Additional spherical absorption correction applied with mu*r =  0.0000
Lambda/2 correction factor = 0.0015'
;
_exptl_crystal_colour brown
_exptl_crystal_density_diffrn 2.612
_exptl_crystal_description needle
_exptl_crystal_F_000 708
_exptl_crystal_size_max 0.150
_exptl_crystal_size_mid 0.070
_exptl_crystal_size_min 0.050
_refine_diff_density_max 1.095
_refine_diff_density_min -1.671
_refine_diff_density_rms 0.151
_refine_ls_extinction_method none
_refine_ls_goodness_of_fit_ref 1.112
_refine_ls_hydrogen_treatment constr
_refine_ls_matrix_type full
_refine_ls_number_parameters 226
_refine_ls_number_reflns 4636
_refine_ls_number_restraints 0
_refine_ls_restrained_S_all 1.112
_refine_ls_R_factor_all 0.0266
_refine_ls_R_factor_gt 0.0236
_refine_ls_shift/su_max 0.001
_refine_ls_shift/su_mean 0.000
_refine_ls_structure_factor_coef Fsqd
_refine_ls_weighting_details 'w=1/[\s^2^(Fo^2^)+(0.0235P)^2^+2.2570P] where P=(Fo^2^+2Fc^2^)/3'
_refine_ls_weighting_scheme calc
_refine_ls_wR_factor_gt 0.0575
_refine_ls_wR_factor_ref 0.0590
_reflns_Friedel_coverage 0.000
_reflns_number_gt 4264
_reflns_number_total 4636
_reflns_threshold_expression 'I > 2\s(I)'
_cod_data_source_file c4dt03167a2.cif
_cod_data_source_block 18
_cod_depositor_comments 'Adding full bibliography for 7035778--7035794.cif.'
_cod_database_code 7035787
_shelx_space_group_comment
;
The symmetry employed for this shelxl refinement is uniquely defined
by the following loop, which should always be used as a source of
symmetry information in preference to the above space-group names.
They are only intended as comments.
;
_shelx_estimated_absorpt_t_min 0.203
_shelx_estimated_absorpt_t_max 0.509
_shelxl_version_number 2014-3

loop_
_space_group_symop_operation_xyz
'x, y, z'
'-x, -y, -z'

loop_
_atom_site_label
_atom_site_type_symbol
_atom_site_fract_x
_atom_site_fract_y
_atom_site_fract_z
_atom_site_U_iso_or_equiv
_atom_site_adp_type
_atom_site_occupancy
_atom_site_site_symmetry_order
_atom_site_calc_flag
_atom_site_refinement_flags_posn
_atom_site_refinement_flags_adp
Au1 Au -0.45746(2) 0.11855(2) 0.27196(2) 0.01220(5) Uani 1 1 d . .
Br3 Br -0.20276(4) 0.10211(4) 0.35083(2) 0.02116(8) Uani 1 1 d . .
Br2 Br -0.47201(4) 0.41157(4) 0.26595(2) 0.01679(8) Uani 1 1 d . .
Br4 Br -0.44471(4) -0.17412(4) 0.27705(2) 0.02004(8) Uani 1 1 d . .
Br1 Br -0.71574(4) 0.13215(4) 0.19702(2) 0.01993(8) Uani 1 1 d . .
N1 N 0.0458(4) 0.4360(4) 0.29551(19) 0.0156(5) Uani 1 1 d . .
H1N H 0.0229 0.3409 0.2809 0.019 Uiso 1 1 calc R U
C1 C 0.1242(4) 0.4387(4) 0.3723(2) 0.0149(6) Uani 1 1 d . .
C8 C 0.0355(5) 0.7195(4) 0.2630(2) 0.0192(7) Uani 1 1 d . .
H8C H 0.0035 0.8146 0.2259 0.023 Uiso 1 1 calc R U
C6 C 0.1620(4) 0.5913(4) 0.3950(2) 0.0176(7) Uani 1 1 d . .
C9 C 0.0018(4) 0.5670(4) 0.2414(2) 0.0142(6) Uani 1 1 d . .
C7 C 0.1153(5) 0.7308(4) 0.3386(2) 0.0201(7) Uani 1 1 d . .
H7C H 0.1395 0.8345 0.3531 0.024 Uiso 1 1 calc R U
N2 N -0.0756(3) 0.3782(3) 0.15016(18) 0.0145(5) Uani 1 1 d . .
C10 C -0.0795(4) 0.5333(4) 0.1613(2) 0.0140(6) Uani 1 1 d . .
C18 C -0.1532(4) 0.3348(4) 0.0807(2) 0.0152(6) Uani 1 1 d . .
C11 C -0.1564(4) 0.6574(4) 0.1049(2) 0.0166(6) Uani 1 1 d . .
H11C H -0.1547 0.7674 0.1156 0.020 Uiso 1 1 calc R U
C12 C -0.2342(4) 0.6153(4) 0.0340(2) 0.0168(6) Uani 1 1 d . .
H12C H -0.2864 0.6964 -0.0055 0.020 Uiso 1 1 calc R U
C13 C -0.2356(4) 0.4515(4) 0.0203(2) 0.0157(6) Uani 1 1 d . .
C2 C 0.1679(4) 0.2942(5) 0.4249(2) 0.0197(7) Uani 1 1 d . .
H1C H 0.1422 0.1921 0.4086 0.024 Uiso 1 1 calc R U
C14 C -0.3147(5) 0.3976(5) -0.0508(2) 0.0204(7) Uani 1 1 d . .
H14C H -0.3686 0.4744 -0.0921 0.024 Uiso 1 1 calc R U
C5 C 0.2464(5) 0.5952(5) 0.4737(2) 0.0231(8) Uani 1 1 d . .
H4C H 0.2733 0.6962 0.4909 0.028 Uiso 1 1 calc R U
C17 C -0.1538(5) 0.1690(4) 0.0692(2) 0.0195(7) Uani 1 1 d . .
H17C H -0.0993 0.0906 0.1093 0.023 Uiso 1 1 calc R U
C4 C 0.2889(5) 0.4540(5) 0.5249(2) 0.0235(8) Uani 1 1 d . .
H3C H 0.3458 0.4575 0.5771 0.028 Uiso 1 1 calc R U
C3 C 0.2488(5) 0.3043(5) 0.5003(2) 0.0243(8) Uani 1 1 d . .
H2C H 0.2783 0.2076 0.5367 0.029 Uiso 1 1 calc R U
C16 C -0.2323(5) 0.1201(5) 0.0005(3) 0.0254(8) Uani 1 1 d . .
H16C H -0.2326 0.0082 -0.0066 0.030 Uiso 1 1 calc R U
C15 C -0.3136(5) 0.2370(5) -0.0602(2) 0.0239(8) Uani 1 1 d . .
H15C H -0.3676 0.2024 -0.1077 0.029 Uiso 1 1 calc R U

loop_
_atom_site_aniso_label
_atom_site_aniso_U_11
_atom_site_aniso_U_22
_atom_site_aniso_U_33
_atom_site_aniso_U_23
_atom_site_aniso_U_13
_atom_site_aniso_U_12
Au1 0.01259(7) 0.01206(8) 0.01225(7) -0.00192(5) -0.00188(4) -0.00068(5)
Br3 0.01849(17) 0.01820(18) 0.02796(18) 0.00065(13) -0.01059(13) -0.00385(13)
Br2 0.01622(16) 0.01276(16) 0.02142(16) -0.00264(12) -0.00056(12) -0.00131(12)
Br4 0.02233(17) 0.01267(17) 0.02661(18) -0.00330(13) -0.00927(13) 0.00037(13)
Br1 0.01964(17) 0.01880(18) 0.02332(17) -0.00511(13) -0.01042(13) 0.00199(13)
N1 0.0177(14) 0.0173(14) 0.0129(12) -0.0036(11) -0.0042(10) -0.0033(11)
C1 0.0109(14) 0.0237(18) 0.0108(14) -0.0032(12) -0.0015(11) -0.0023(12)
C8 0.0205(17) 0.0169(17) 0.0208(16) -0.0029(13) -0.0045(13) 0.0008(13)
C6 0.0129(15) 0.0229(18) 0.0179(16) -0.0074(13) 0.0003(12) 0.0000(13)
C9 0.0124(14) 0.0182(17) 0.0120(14) -0.0021(12) -0.0011(11) -0.0007(12)
C7 0.0182(16) 0.0200(18) 0.0236(17) -0.0065(14) -0.0037(13) -0.0020(13)
N2 0.0127(13) 0.0180(14) 0.0133(12) -0.0032(10) -0.0023(10) -0.0003(10)
C10 0.0118(14) 0.0171(16) 0.0127(14) -0.0019(12) 0.0004(11) -0.0004(12)
C18 0.0115(14) 0.0192(17) 0.0149(15) -0.0009(12) -0.0024(12) -0.0014(12)
C11 0.0169(16) 0.0178(17) 0.0144(15) 0.0007(12) -0.0012(12) -0.0015(13)
C12 0.0150(15) 0.0191(17) 0.0154(15) 0.0017(12) -0.0029(12) 0.0014(12)
C13 0.0135(15) 0.0230(18) 0.0101(14) -0.0001(12) -0.0014(11) 0.0010(12)
C2 0.0163(16) 0.0242(19) 0.0187(16) -0.0007(14) -0.0035(13) -0.0028(13)
C14 0.0186(16) 0.030(2) 0.0137(15) -0.0025(13) -0.0050(12) -0.0015(14)
C5 0.0183(17) 0.035(2) 0.0191(17) -0.0114(15) -0.0036(13) -0.0036(15)
C17 0.0212(17) 0.0195(18) 0.0185(16) -0.0027(13) -0.0050(13) -0.0001(13)
C4 0.0160(16) 0.040(2) 0.0155(16) -0.0060(15) -0.0034(13) -0.0051(15)
C3 0.0209(17) 0.036(2) 0.0154(16) 0.0030(15) -0.0044(13) -0.0036(15)
C16 0.031(2) 0.023(2) 0.0249(18) -0.0082(15) -0.0057(15) -0.0020(15)
C15 0.0226(18) 0.034(2) 0.0173(16) -0.0056(15) -0.0062(14) -0.0038(15)

loop_
_atom_type_symbol
_atom_type_description
_atom_type_scat_dispersion_real
_atom_type_scat_dispersion_imag
_atom_type_scat_source
C C 0.0033 0.0016 'International Tables Vol C Tables 4.2.6.8 and 6.1.1.4'
H H 0.0000 0.0000 'International Tables Vol C Tables 4.2.6.8 and 6.1.1.4'
Au Au -2.0133 8.8022 'International Tables Vol C Tables 4.2.6.8 and 6.1.1.4'
Br Br -0.2901 2.4595 'International Tables Vol C Tables 4.2.6.8 and 6.1.1.4'
N N 0.0061 0.0033 'International Tables Vol C Tables 4.2.6.8 and 6.1.1.4'

loop_
_geom_angle_atom_site_label_1
_geom_angle_atom_site_label_2
_geom_angle_atom_site_label_3
_geom_angle
Br1 Au1 Br4 89.901(12)
Br1 Au1 Br2 89.627(12)
Br4 Au1 Br2 179.513(12)
Br1 Au1 Br3 178.458(13)
Br4 Au1 Br3 89.657(12)
Br2 Au1 Br3 90.818(12)
C9 N1 C1 124.8(3)
C9 N1 H1N 117.6
C1 N1 H1N 117.6
N1 C1 C2 120.9(3)
N1 C1 C6 117.3(3)
C2 C1 C6 121.7(3)
C7 C8 C9 119.2(3)
C7 C8 H8C 120.4
C9 C8 H8C 120.4
C7 C6 C1 118.4(3)
C7 C6 C5 123.8(3)
C1 C6 C5 117.8(3)
N1 C9 C8 119.0(3)
N1 C9 C10 115.0(3)
C8 C9 C10 126.1(3)
C8 C7 C6 121.2(3)
C8 C7 H7C 119.4
C6 C7 H7C 119.4
C10 N2 C18 118.1(3)
N2 C10 C11 124.2(3)
N2 C10 C9 113.8(3)
C11 C10 C9 122.0(3)
N2 C18 C17 118.8(3)
N2 C18 C13 121.9(3)
C17 C18 C13 119.3(3)
C12 C11 C10 118.3(3)
C12 C11 H11C 120.8
C10 C11 H11C 120.8
C11 C12 C13 119.5(3)
C11 C12 H12C 120.3
C13 C12 H12C 120.3
C12 C13 C14 123.0(3)
C12 C13 C18 118.0(3)
C14 C13 C18 119.0(3)
C3 C2 C1 118.3(4)
C3 C2 H1C 120.9
C1 C2 H1C 120.9
C15 C14 C13 120.4(3)
C15 C14 H14C 119.8
C13 C14 H14C 119.8
C4 C5 C6 120.3(4)
C4 C5 H4C 119.8
C6 C5 H4C 119.8
C16 C17 C18 120.6(3)
C16 C17 H17C 119.7
C18 C17 H17C 119.7
C5 C4 C3 120.2(3)
C5 C4 H3C 119.9
C3 C4 H3C 119.9
C2 C3 C4 121.6(4)
C2 C3 H2C 119.2
C4 C3 H2C 119.2
C17 C16 C15 120.1(4)
C17 C16 H16C 120.0
C15 C16 H16C 120.0
C14 C15 C16 120.7(3)
C14 C15 H15C 119.7
C16 C15 H15C 119.7

loop_
_geom_bond_atom_site_label_1
_geom_bond_atom_site_label_2
_geom_bond_distance
Au1 Br1 2.4226(4)
Au1 Br4 2.4243(4)
Au1 Br2 2.4260(3)
Au1 Br3 2.4293(4)
N1 C9 1.332(4)
N1 C1 1.371(4)
N1 H1N 0.8800
C1 C2 1.404(5)
C1 C6 1.409(5)
C8 C7 1.372(5)
C8 C9 1.394(5)
C8 H8C 0.9500
C6 C7 1.409(5)
C6 C5 1.424(5)
C9 C10 1.486(4)
C7 H7C 0.9500
N2 C10 1.320(4)
N2 C18 1.359(4)
C10 C11 1.407(5)
C18 C17 1.412(5)
C18 C13 1.426(5)
C11 C12 1.376(5)
C11 H11C 0.9500
C12 C13 1.404(5)
C12 H12C 0.9500
C13 C14 1.423(5)
C2 C3 1.373(5)
C2 H1C 0.9500
C14 C15 1.361(6)
C14 H14C 0.9500
C5 C4 1.371(6)
C5 H4C 0.9500
C17 C16 1.372(5)
C17 H17C 0.9500
C4 C3 1.403(6)
C4 H3C 0.9500
C3 H2C 0.9500
C16 C15 1.426(5)
C16 H16C 0.9500
C15 H15C 0.9500

loop_
_geom_torsion_atom_site_label_1
_geom_torsion_atom_site_label_2
_geom_torsion_atom_site_label_3
_geom_torsion_atom_site_label_4
_geom_torsion
C9 N1 C1 C2 -179.2(3)
C9 N1 C1 C6 -0.6(5)
N1 C1 C6 C7 0.9(5)
C2 C1 C6 C7 179.5(3)
N1 C1 C6 C5 -178.8(3)
C2 C1 C6 C5 -0.2(5)
C1 N1 C9 C8 -0.4(5)
C1 N1 C9 C10 179.1(3)
C7 C8 C9 N1 1.0(5)
C7 C8 C9 C10 -178.4(3)
C9 C8 C7 C6 -0.7(5)
C1 C6 C7 C8 -0.3(5)
C5 C6 C7 C8 179.4(3)
C18 N2 C10 C11 -1.1(5)
C18 N2 C10 C9 177.3(3)
N1 C9 C10 N2 -8.3(4)
C8 C9 C10 N2 171.2(3)
N1 C9 C10 C11 170.2(3)
C8 C9 C10 C11 -10.4(5)
C10 N2 C18 C17 -178.5(3)
C10 N2 C18 C13 0.6(5)
N2 C10 C11 C12 0.6(5)
C9 C10 C11 C12 -177.7(3)
C10 C11 C12 C13 0.5(5)
C11 C12 C13 C14 179.3(3)
C11 C12 C13 C18 -0.9(5)
N2 C18 C13 C12 0.4(5)
C17 C18 C13 C12 179.5(3)
N2 C18 C13 C14 -179.9(3)
C17 C18 C13 C14 -0.8(5)
N1 C1 C2 C3 178.9(3)
C6 C1 C2 C3 0.3(5)
C12 C13 C14 C15 -179.3(3)
C18 C13 C14 C15 1.0(5)
C7 C6 C5 C4 -179.5(3)
C1 C6 C5 C4 0.2(5)
N2 C18 C17 C16 179.3(3)
C13 C18 C17 C16 0.2(5)
C6 C5 C4 C3 -0.4(6)
C1 C2 C3 C4 -0.5(6)
C5 C4 C3 C2 0.5(6)
C18 C17 C16 C15 0.3(6)
C13 C14 C15 C16 -0.5(6)
C17 C16 C15 C14 -0.1(6)
